data_4068258
loop_
_publ_author_name
'Hu, Jian'
'Yip, John H. K.'
'Ma, Dik-Lung'
'Wong, Kwok-Yin'
'Chung, Wai-Hong'

_publ_section_title
;
 Switching on the Phosphorescence of Pyrene by Cycloplatination
;
_journal_issue 1
_journal_name_full Organometallics
_journal_page_first 51
_journal_paper_doi 10.1021/om800410m
_journal_volume 28
_journal_year 2009
_chemical_formula_sum 'C92 H70 F6 O6 P6 Pt2 S2'
_chemical_formula_weight 2025.60
_chemical_name_systematic
; 
 ? 
;
_space_group_IT_number 2
_symmetry_cell_setting triclinic
_symmetry_space_group_name_Hall '-P 1'
_symmetry_space_group_name_H-M 'P -1'
_atom_sites_solution_hydrogens geom
_atom_sites_solution_primary direct
_atom_sites_solution_secondary difmap
_audit_creation_method SHELXL-97
_cell_angle_alpha 110.5380(10)
_cell_angle_beta 111.0940(10)
_cell_angle_gamma 98.7700(10)
_cell_formula_units_Z 2
_cell_length_a 15.5793(7)
_cell_length_b 16.7840(7)
_cell_length_c 19.0982(8)
_cell_measurement_reflns_used 8480
_cell_measurement_temperature 223(2)
_cell_measurement_theta_max 23.90
_cell_measurement_theta_min 2.31
_cell_volume 4135.1(3)
_computing_cell_refinement 'Bruker SMART'
_computing_data_collection 'Bruker SMART'
_computing_data_reduction 'Bruker SAINT'
_computing_molecular_graphics 'Bruker SHELXTL'
_computing_publication_material 'Bruker SHELXTL'
_computing_structure_refinement 'SHELXL-97 (Sheldrick, 1997)'
_computing_structure_solution 'SHELXS-97 (Sheldrick, 1990)'
_diffrn_ambient_temperature 223(2)
_diffrn_measured_fraction_theta_full 0.998
_diffrn_measured_fraction_theta_max 0.998
_diffrn_measurement_device_type 'CCD area detector'
_diffrn_measurement_method 'phi and omega scans'
_diffrn_radiation_monochromator graphite
_diffrn_radiation_source 'fine-focus sealed tube'
_diffrn_radiation_type MoK\a
_diffrn_radiation_wavelength 0.71073
_diffrn_reflns_av_R_equivalents 0.0606
_diffrn_reflns_av_sigmaI/netI 0.0737
_diffrn_reflns_limit_h_max 20
_diffrn_reflns_limit_h_min -20
_diffrn_reflns_limit_k_max 21
_diffrn_reflns_limit_k_min -21
_diffrn_reflns_limit_l_max 24
_diffrn_reflns_limit_l_min -24
_diffrn_reflns_number 54307
_diffrn_reflns_theta_full 27.50
_diffrn_reflns_theta_max 27.50
_diffrn_reflns_theta_min 1.27
_exptl_absorpt_coefficient_mu 3.614
_exptl_absorpt_correction_T_max 0.7139
_exptl_absorpt_correction_T_min 0.5318
_exptl_absorpt_correction_type 'Sadabs, (Sheldrick 2001)'
_exptl_crystal_colour Colourless
_exptl_crystal_density_diffrn 1.627
_exptl_crystal_density_meas 0
_exptl_crystal_density_method 'not measured'
_exptl_crystal_description 'Long Rod'
_exptl_crystal_F_000 2004
_exptl_crystal_size_max 0.20
_exptl_crystal_size_mid 0.20
_exptl_crystal_size_min 0.10
_refine_diff_density_max 1.356
_refine_diff_density_min -0.623
_refine_diff_density_rms 0.134
_refine_ls_extinction_method none
_refine_ls_goodness_of_fit_ref 0.982
_refine_ls_hydrogen_treatment mixed
_refine_ls_matrix_type full
_refine_ls_number_parameters 1027
_refine_ls_number_reflns 18948
_refine_ls_number_restraints 0
_refine_ls_restrained_S_all 0.982
_refine_ls_R_factor_all 0.0627
_refine_ls_R_factor_gt 0.0418
_refine_ls_shift/su_max 0.002
_refine_ls_shift/su_mean 0.000
_refine_ls_structure_factor_coef Fsqd
_refine_ls_weighting_details 'calc w=1/[\s^2^(Fo^2^)+(0.0251P)^2^+0.0000P] where P=(Fo^2^+2Fc^2^)/3'
_refine_ls_weighting_scheme calc
_refine_ls_wR_factor_gt 0.0767
_refine_ls_wR_factor_ref 0.0829
_reflns_number_gt 14458
_reflns_number_total 18948
_reflns_threshold_expression >2sigma(I)
_cod_data_source_file om800410m_si_003.cif
_cod_data_source_block 3089r
_cod_depositor_comments
;
The following automatic conversions were performed:

'_symmetry_cell_setting' value 'Triclinic' changed to 'triclinic'
according to /home/saulius/struct/CIF-dictionaries/cif_core.dic
dictionary named 'cif_core.dic' version 2.4.2 from 2011-04-26.

Automatic conversion script
Id: cif_fix_values 1715 2011-07-08 13:25:40Z adriana 
;
_cod_original_sg_symbol_H-M P-1
_cod_database_code 4068258

loop_
_symmetry_equiv_pos_as_xyz
'x, y, z'
'-x, -y, -z'

loop_
_atom_site_label
_atom_site_type_symbol
_atom_site_fract_x
_atom_site_fract_y
_atom_site_fract_z
_atom_site_U_iso_or_equiv
_atom_site_adp_type
_atom_site_occupancy
_atom_site_symmetry_multiplicity
_atom_site_calc_flag
_atom_site_refinement_flags
Pt1 Pt 0.474766(12) 0.534313(11) 0.216962(11) 0.01822(5) Uani 1 1 d .
Pt2 Pt 0.965529(12) 0.968748(11) 0.268477(10) 0.01827(5) Uani 1 1 d .
P1 P 0.59177(8) 0.46992(8) 0.20771(7) 0.0203(3) Uani 1 1 d .
P2 P 0.34930(9) 0.41819(8) 0.19338(7) 0.0216(3) Uani 1 1 d .
P3 P 0.34602(8) 0.58760(8) 0.21453(7) 0.0202(3) Uani 1 1 d .
P4 P 0.85696(8) 1.03915(8) 0.29126(7) 0.0198(3) Uani 1 1 d .
P5 P 1.08091(9) 1.07638(8) 0.27093(7) 0.0219(3) Uani 1 1 d .
P6 P 1.08651(8) 0.90910(8) 0.25485(8) 0.0222(3) Uani 1 1 d .
C1 C 0.6812(3) 0.5561(3) 0.2132(3) 0.0209(10) Uani 1 1 d .
C2 C 0.7645(3) 0.5472(3) 0.2050(3) 0.0277(11) Uani 1 1 d .
H2 H 0.7757 0.4916 0.1930 0.033 Uiso 1 1 calc R
C3 C 0.8313(3) 0.6194(3) 0.2143(3) 0.0265(11) Uani 1 1 d .
H3 H 0.8874 0.6124 0.2083 0.032 Uiso 1 1 calc R
C3A C 0.8160(3) 0.7031(3) 0.2327(3) 0.0200(10) Uani 1 1 d .
C3A1 C 0.7298(3) 0.7121(3) 0.2400(3) 0.0182(9) Uani 1 1 d .
C4 C 0.8853(3) 0.7804(3) 0.2456(3) 0.0207(10) Uani 1 1 d .
H4 H 0.9435 0.7742 0.2437 0.025 Uiso 1 1 calc R
C5 C 0.8720(3) 0.8615(3) 0.2603(3) 0.0177(9) Uani 1 1 d .
C5A C 0.7831(3) 0.8705(3) 0.2660(3) 0.0191(10) Uani 1 1 d .
C5A1 C 0.7140(3) 0.7968(3) 0.2567(2) 0.0163(9) Uani 1 1 d .
C6 C 0.7617(3) 0.9508(3) 0.2788(3) 0.0207(10) Uani 1 1 d .
C7 C 0.6764(3) 0.9598(3) 0.2845(3) 0.0233(10) Uani 1 1 d .
H7 H 0.6641 1.0147 0.2937 0.028 Uiso 1 1 calc R
C8 C 0.6104(3) 0.8890(3) 0.2769(3) 0.0237(10) Uani 1 1 d .
H8 H 0.5535 0.8961 0.2811 0.028 Uiso 1 1 calc R
C8A C 0.6272(3) 0.8057(3) 0.2628(3) 0.0194(10) Uani 1 1 d .
C9 C 0.5595(3) 0.7294(3) 0.2525(3) 0.0215(10) Uani 1 1 d .
H9 H 0.5033 0.7368 0.2581 0.026 Uiso 1 1 calc R
C10 C 0.5710(3) 0.6462(3) 0.2350(3) 0.0198(10) Uani 1 1 d .
C10A C 0.6609(3) 0.6377(3) 0.2292(3) 0.0189(10) Uani 1 1 d .
C11 C 0.2590(3) 0.4763(3) 0.1733(3) 0.0242(10) Uani 1 1 d .
H11A H 0.2213 0.4757 0.2047 0.029 Uiso 1 1 calc R
H11B H 0.2152 0.4524 0.1136 0.029 Uiso 1 1 calc R
C12 C 1.1440(3) 0.9982(3) 0.2356(3) 0.0260(11) Uani 1 1 d .
H12A H 1.1284 0.9788 0.1765 0.031 Uiso 1 1 calc R
H12B H 1.2145 1.0226 0.2699 0.031 Uiso 1 1 calc R
C1B C 0.6515(4) 0.4380(3) 0.2898(3) 0.0274(11) Uani 1 1 d .
C2B C 0.6213(4) 0.4500(4) 0.3523(3) 0.0419(14) Uani 1 1 d .
H2B H 0.5737 0.4780 0.3535 0.050 Uiso 1 1 calc R
C3B C 0.6606(5) 0.4211(5) 0.4118(4) 0.0605(19) Uani 1 1 d .
H3B H 0.6393 0.4282 0.4532 0.073 Uiso 1 1 calc R
C4B C 0.7323(6) 0.3813(5) 0.4106(4) 0.070(2) Uani 1 1 d .
H4B H 0.7584 0.3600 0.4504 0.084 Uiso 1 1 calc R
C5B C 0.7649(5) 0.3730(5) 0.3519(4) 0.067(2) Uani 1 1 d .
H5B H 0.8167 0.3501 0.3539 0.080 Uiso 1 1 calc R
C6B C 0.7225(4) 0.3978(4) 0.2896(4) 0.0505(16) Uani 1 1 d .
H6B H 0.7418 0.3874 0.2467 0.061 Uiso 1 1 calc R
C1C C 0.5569(3) 0.3711(3) 0.1109(3) 0.0244(11) Uani 1 1 d .
C2C C 0.5541(4) 0.3805(4) 0.0414(3) 0.0436(14) Uani 1 1 d .
H2C H 0.5729 0.4382 0.0448 0.052 Uiso 1 1 calc R
C3C C 0.5240(5) 0.3057(5) -0.0334(4) 0.064(2) Uani 1 1 d .
H3C H 0.5216 0.3127 -0.0807 0.077 Uiso 1 1 calc R
C4C C 0.4978(5) 0.2220(5) -0.0384(4) 0.064(2) Uani 1 1 d .
H4C H 0.4787 0.1714 -0.0890 0.077 Uiso 1 1 calc R
C5C C 0.4991(4) 0.2109(4) 0.0296(4) 0.0548(18) Uani 1 1 d .
H5C H 0.4799 0.1528 0.0254 0.066 Uiso 1 1 calc R
C6C C 0.5289(4) 0.2855(3) 0.1050(3) 0.0387(13) Uani 1 1 d .
H6C H 0.5301 0.2780 0.1518 0.046 Uiso 1 1 calc R
C1D C 0.3029(3) 0.3140(3) 0.0995(3) 0.0245(11) Uani 1 1 d .
C2D C 0.3093(4) 0.3193(4) 0.0304(3) 0.0336(12) Uani 1 1 d .
H2D H 0.3393 0.3752 0.0351 0.040 Uiso 1 1 calc R
C3D C 0.2726(4) 0.2446(4) -0.0444(3) 0.0412(14) Uani 1 1 d .
H3D H 0.2756 0.2494 -0.0911 0.049 Uiso 1 1 calc R
C4D C 0.2311(4) 0.1623(4) -0.0505(4) 0.0499(16) Uani 1 1 d .
H4D H 0.2058 0.1106 -0.1015 0.060 Uiso 1 1 calc R
C5D C 0.2268(4) 0.1561(4) 0.0177(4) 0.0511(16) Uani 1 1 d .
H5D H 0.1998 0.0994 0.0133 0.061 Uiso 1 1 calc R
C6D C 0.2609(4) 0.2307(3) 0.0927(3) 0.0419(14) Uani 1 1 d .
H6D H 0.2558 0.2255 0.1385 0.050 Uiso 1 1 calc R
C1E C 0.3531(3) 0.3896(3) 0.2767(3) 0.0290(11) Uani 1 1 d .
C2E C 0.3119(4) 0.4274(4) 0.3281(3) 0.0402(14) Uani 1 1 d .
H2E H 0.2788 0.4679 0.3190 0.048 Uiso 1 1 calc R
C3E C 0.3197(5) 0.4052(4) 0.3930(4) 0.0531(17) Uani 1 1 d .
H3E H 0.2910 0.4302 0.4274 0.064 Uiso 1 1 calc R
C4E C 0.3688(5) 0.3473(4) 0.4077(4) 0.0538(17) Uani 1 1 d .
H4E H 0.3738 0.3334 0.4523 0.065 Uiso 1 1 calc R
C5E C 0.4104(5) 0.3096(4) 0.3584(4) 0.0531(17) Uani 1 1 d .
H5E H 0.4440 0.2698 0.3688 0.064 Uiso 1 1 calc R
C6E C 0.4028(4) 0.3304(4) 0.2923(3) 0.0412(14) Uani 1 1 d .
H6E H 0.4313 0.3044 0.2581 0.049 Uiso 1 1 calc R
C1F C 0.3523(3) 0.6544(3) 0.3148(3) 0.0226(10) Uani 1 1 d .
C2F C 0.2688(4) 0.6596(3) 0.3246(3) 0.0328(12) Uani 1 1 d .
H2F H 0.2076 0.6308 0.2779 0.039 Uiso 1 1 calc R
C3F C 0.2762(4) 0.7068(4) 0.4028(4) 0.0449(15) Uani 1 1 d .
H3F H 0.2196 0.7091 0.4095 0.054 Uiso 1 1 calc R
C4F C 0.3650(5) 0.7507(4) 0.4710(3) 0.0450(15) Uani 1 1 d .
H4F H 0.3690 0.7836 0.5239 0.054 Uiso 1 1 calc R
C5F C 0.4481(4) 0.7471(4) 0.4626(3) 0.0445(15) Uani 1 1 d .
H5F H 0.5088 0.7772 0.5098 0.053 Uiso 1 1 calc R
C6F C 0.4431(4) 0.6993(3) 0.3853(3) 0.0336(12) Uani 1 1 d .
H6F H 0.5003 0.6968 0.3797 0.040 Uiso 1 1 calc R
C1G C 0.2957(3) 0.6350(3) 0.1437(3) 0.0231(10) Uani 1 1 d .
C2G C 0.3010(4) 0.7243(3) 0.1710(3) 0.0336(12) Uani 1 1 d .
H2G H 0.3286 0.7619 0.2286 0.040 Uiso 1 1 calc R
C3G C 0.2665(4) 0.7591(4) 0.1149(4) 0.0487(16) Uani 1 1 d .
H3G H 0.2721 0.8203 0.1342 0.058 Uiso 1 1 calc R
C4G C 0.2238(4) 0.7036(5) 0.0302(4) 0.0535(18) Uani 1 1 d .
H4G H 0.1987 0.7271 -0.0080 0.064 Uiso 1 1 calc R
C5G C 0.2175(4) 0.6146(5) 0.0009(4) 0.0502(16) Uani 1 1 d .
H5G H 0.1883 0.5773 -0.0568 0.060 Uiso 1 1 calc R
C6G C 0.2544(4) 0.5806(4) 0.0573(3) 0.0365(13) Uani 1 1 d .
H6G H 0.2519 0.5201 0.0376 0.044 Uiso 1 1 calc R
C1H C 0.9079(3) 1.1270(3) 0.3973(3) 0.0231(10) Uani 1 1 d .
C2H C 0.8681(4) 1.1939(3) 0.4199(3) 0.0339(12) Uani 1 1 d .
H2H H 0.8129 1.1956 0.3794 0.041 Uiso 1 1 calc R
C3H C 0.9095(5) 1.2591(4) 0.5024(3) 0.0474(16) Uani 1 1 d .
H3H H 0.8822 1.3048 0.5174 0.057 Uiso 1 1 calc R
C4H C 0.9894(4) 1.2568(4) 0.5613(3) 0.0457(15) Uani 1 1 d .
H4H H 1.0173 1.3013 0.6168 0.055 Uiso 1 1 calc R
C5H C 1.0297(4) 1.1898(4) 0.5404(3) 0.0400(14) Uani 1 1 d .
H5H H 1.0840 1.1875 0.5814 0.048 Uiso 1 1 calc R
C6H C 0.9891(4) 1.1263(3) 0.4585(3) 0.0310(12) Uani 1 1 d .
H6H H 1.0173 1.0812 0.4437 0.037 Uiso 1 1 calc R
C1I C 0.8006(3) 1.0880(3) 0.2225(3) 0.0225(10) Uani 1 1 d .
C2I C 0.7134(4) 1.0388(4) 0.1522(3) 0.0372(13) Uani 1 1 d .
H2I H 0.6795 0.9814 0.1420 0.045 Uiso 1 1 calc R
C3I C 0.6757(4) 1.0739(4) 0.0965(4) 0.0543(17) Uani 1 1 d .
H3I H 0.6163 1.0399 0.0485 0.065 Uiso 1 1 calc R
C4I C 0.7237(4) 1.1573(4) 0.1107(4) 0.0496(16) Uani 1 1 d .
H4I H 0.6974 1.1802 0.0723 0.060 Uiso 1 1 calc R
C5I C 0.8107(4) 1.2082(4) 0.1810(4) 0.0396(14) Uani 1 1 d .
H5I H 0.8438 1.2659 0.1913 0.048 Uiso 1 1 calc R
C6I C 0.8481(4) 1.1724(3) 0.2359(3) 0.0293(11) Uani 1 1 d .
H6I H 0.9077 1.2064 0.2838 0.035 Uiso 1 1 calc R
C1J C 1.0439(3) 1.1225(3) 0.1968(3) 0.0242(10) Uani 1 1 d .
C2J C 0.9597(4) 1.0720(4) 0.1251(3) 0.0403(14) Uani 1 1 d .
H2J H 0.9246 1.0160 0.1167 0.048 Uiso 1 1 calc R
C3J C 0.9252(4) 1.1017(5) 0.0643(4) 0.0529(17) Uani 1 1 d .
H3J H 0.8686 1.0654 0.0143 0.063 Uiso 1 1 calc R
C4J C 0.9741(5) 1.1837(5) 0.0780(4) 0.0509(16) Uani 1 1 d .
H4J H 0.9494 1.2052 0.0381 0.061 Uiso 1 1 calc R
C5J C 1.0591(5) 1.2362(4) 0.1492(4) 0.0490(16) Uani 1 1 d .
H5J H 1.0929 1.2927 0.1575 0.059 Uiso 1 1 calc R
C6J C 1.0947(4) 1.2049(3) 0.2087(3) 0.0378(13) Uani 1 1 d .
H6J H 1.1535 1.2398 0.2571 0.045 Uiso 1 1 calc R
C1K C 1.1618(3) 1.1659(3) 0.3739(3) 0.0258(11) Uani 1 1 d .
C2K C 1.1372(4) 1.2435(3) 0.4035(3) 0.0346(13) Uani 1 1 d .
H2K H 1.0854 1.2531 0.3666 0.041 Uiso 1 1 calc R
C3K C 1.1878(4) 1.3062(4) 0.4862(3) 0.0458(15) Uani 1 1 d .
H3K H 1.1720 1.3591 0.5052 0.055 Uiso 1 1 calc R
C4K C 1.2622(4) 1.2905(4) 0.5410(3) 0.0514(17) Uani 1 1 d .
H4K H 1.2962 1.3323 0.5976 0.062 Uiso 1 1 calc R
C5K C 1.2867(4) 1.2138(4) 0.5130(3) 0.0486(16) Uani 1 1 d .
H5K H 1.3370 1.2032 0.5503 0.058 Uiso 1 1 calc R
C6K C 1.2368(4) 1.1525(4) 0.4295(3) 0.0389(14) Uani 1 1 d .
H6K H 1.2545 1.1009 0.4104 0.047 Uiso 1 1 calc R
C1L C 1.1777(3) 0.9179(3) 0.3507(3) 0.0243(10) Uani 1 1 d .
C2L C 1.2719(3) 0.9231(3) 0.3603(3) 0.0321(12) Uani 1 1 d .
H2L H 1.2862 0.9146 0.3149 0.038 Uiso 1 1 calc R
C3L C 1.3436(4) 0.9408(4) 0.4372(4) 0.0441(15) Uani 1 1 d .
H3L H 1.4072 0.9445 0.4442 0.053 Uiso 1 1 calc R
C4L C 1.3226(4) 0.9530(4) 0.5033(4) 0.0480(16) Uani 1 1 d .
H4L H 1.3720 0.9657 0.5556 0.058 Uiso 1 1 calc R
C5L C 1.2293(5) 0.9468(4) 0.4933(4) 0.0500(16) Uani 1 1 d .
H5L H 1.2154 0.9550 0.5389 0.060 Uiso 1 1 calc R
C6L C 1.1563(4) 0.9285(3) 0.4170(3) 0.0345(12) Uani 1 1 d .
H6L H 1.0925 0.9233 0.4101 0.041 Uiso 1 1 calc R
C1M C 1.0567(3) 0.7986(3) 0.1723(3) 0.0229(10) Uani 1 1 d .
C2M C 1.0811(4) 0.7294(3) 0.1894(3) 0.0328(12) Uani 1 1 d .
H2M H 1.1206 0.7409 0.2446 0.039 Uiso 1 1 calc R
C3M C 1.0480(4) 0.6436(4) 0.1259(3) 0.0390(13) Uani 1 1 d .
H3M H 1.0640 0.5967 0.1380 0.047 Uiso 1 1 calc R
C4M C 0.9915(4) 0.6272(4) 0.0450(3) 0.0402(14) Uani 1 1 d .
H4M H 0.9695 0.5690 0.0017 0.048 Uiso 1 1 calc R
C5M C 0.9667(4) 0.6958(4) 0.0266(3) 0.0404(14) Uani 1 1 d .
H5M H 0.9285 0.6842 -0.0290 0.048 Uiso 1 1 calc R
C6M C 0.9981(4) 0.7808(3) 0.0899(3) 0.0331(12) Uani 1 1 d .
H6M H 0.9801 0.8271 0.0777 0.040 Uiso 1 1 calc R
S1 S 0.43901(10) 0.04757(10) 0.28418(9) 0.0421(4) Uani 1 1 d .
O1 O 0.5416(3) 0.0922(3) 0.3259(3) 0.0714(14) Uani 1 1 d .
O2 O 0.4118(4) -0.0443(3) 0.2691(3) 0.0690(14) Uani 1 1 d .
O3 O 0.3829(3) 0.0972(3) 0.3145(3) 0.0666(13) Uani 1 1 d .
C13 C 0.4053(6) 0.0415(6) 0.1831(5) 0.082(2) Uani 1 1 d .
F1 F 0.4493(4) -0.0050(4) 0.1432(3) 0.1190(19) Uani 1 1 d .
F2 F 0.4246(5) 0.1197(4) 0.1819(3) 0.128(2) Uani 1 1 d .
F3 F 0.3096(4) -0.0013(4) 0.1333(3) 0.141(2) Uani 1 1 d .
S2 S 0.01308(9) 0.48019(10) 0.24522(9) 0.0374(3) Uani 1 1 d .
O4 O 0.0751(3) 0.4473(3) 0.2109(3) 0.0638(13) Uani 1 1 d .
O5 O 0.0328(3) 0.5753(3) 0.2766(3) 0.0570(12) Uani 1 1 d .
O6 O -0.0868(3) 0.4264(3) 0.1982(2) 0.0497(11) Uani 1 1 d .
C14 C 0.0486(5) 0.4645(5) 0.3385(4) 0.0598(18) Uani 1 1 d .
F4 F 0.1433(3) 0.5080(3) 0.3898(3) 0.1022(16) Uani 1 1 d .
F5 F 0.0351(3) 0.3789(3) 0.3231(3) 0.0910(15) Uani 1 1 d .
F6 F 0.0016(4) 0.4953(3) 0.3814(3) 0.1023(16) Uani 1 1 d .

loop_
_atom_site_aniso_label
_atom_site_aniso_U_11
_atom_site_aniso_U_22
_atom_site_aniso_U_33
_atom_site_aniso_U_23
_atom_site_aniso_U_13
_atom_site_aniso_U_12
Pt1 0.01772(10) 0.01647(9) 0.02109(10) 0.00838(7) 0.00921(8) 0.00541(7)
Pt2 0.01721(10) 0.01790(10) 0.02046(10) 0.00859(8) 0.00915(8) 0.00536(7)
P1 0.0205(6) 0.0175(6) 0.0246(6) 0.0109(5) 0.0098(5) 0.0075(5)
P2 0.0226(6) 0.0159(6) 0.0244(6) 0.0070(5) 0.0114(5) 0.0037(5)
P3 0.0179(6) 0.0183(6) 0.0232(6) 0.0082(5) 0.0092(5) 0.0049(5)
P4 0.0200(6) 0.0170(6) 0.0220(6) 0.0082(5) 0.0095(5) 0.0057(5)
P5 0.0206(6) 0.0216(6) 0.0233(6) 0.0105(5) 0.0098(5) 0.0042(5)
P6 0.0190(6) 0.0258(7) 0.0256(7) 0.0136(5) 0.0112(5) 0.0083(5)
C1 0.024(2) 0.016(2) 0.024(2) 0.009(2) 0.012(2) 0.0077(19)
C2 0.028(3) 0.020(3) 0.038(3) 0.011(2) 0.019(2) 0.014(2)
C3 0.020(2) 0.019(2) 0.040(3) 0.010(2) 0.015(2) 0.010(2)
C3A 0.018(2) 0.019(2) 0.023(2) 0.009(2) 0.0090(19) 0.0074(19)
C3A1 0.020(2) 0.017(2) 0.019(2) 0.0065(19) 0.0114(19) 0.0075(19)
C4 0.018(2) 0.022(2) 0.028(3) 0.013(2) 0.014(2) 0.0099(19)
C5 0.019(2) 0.020(2) 0.015(2) 0.0087(19) 0.0068(18) 0.0090(19)
C5A 0.016(2) 0.018(2) 0.017(2) 0.0041(19) 0.0041(18) 0.0042(18)
C5A1 0.018(2) 0.018(2) 0.011(2) 0.0055(18) 0.0054(18) 0.0059(18)
C6 0.021(2) 0.020(2) 0.021(2) 0.008(2) 0.011(2) 0.0051(19)
C7 0.027(3) 0.015(2) 0.032(3) 0.010(2) 0.015(2) 0.013(2)
C8 0.019(2) 0.027(3) 0.034(3) 0.015(2) 0.017(2) 0.013(2)
C8A 0.019(2) 0.021(2) 0.023(2) 0.012(2) 0.0121(19) 0.0093(19)
C9 0.017(2) 0.022(2) 0.025(3) 0.010(2) 0.010(2) 0.0079(19)
C10 0.022(2) 0.021(2) 0.020(2) 0.011(2) 0.011(2) 0.0066(19)
C10A 0.020(2) 0.018(2) 0.017(2) 0.0071(19) 0.0071(19) 0.0071(19)
C11 0.023(3) 0.021(2) 0.028(3) 0.011(2) 0.012(2) 0.006(2)
C12 0.022(3) 0.032(3) 0.026(3) 0.014(2) 0.011(2) 0.009(2)
C1B 0.031(3) 0.021(3) 0.024(3) 0.008(2) 0.008(2) 0.007(2)
C2B 0.051(4) 0.042(3) 0.030(3) 0.015(3) 0.014(3) 0.020(3)
C3B 0.082(5) 0.066(5) 0.037(4) 0.024(3) 0.027(4) 0.031(4)
C4B 0.101(6) 0.078(5) 0.045(4) 0.041(4) 0.025(4) 0.049(5)
C5B 0.067(5) 0.087(6) 0.075(5) 0.057(5) 0.029(4) 0.053(4)
C6B 0.060(4) 0.062(4) 0.056(4) 0.040(3) 0.031(3) 0.039(3)
C1C 0.024(3) 0.023(3) 0.022(2) 0.005(2) 0.009(2) 0.008(2)
C2C 0.043(3) 0.043(3) 0.036(3) 0.014(3) 0.015(3) 0.003(3)
C3C 0.059(4) 0.077(5) 0.029(3) 0.002(3) 0.022(3) 0.001(4)
C4C 0.055(4) 0.054(5) 0.041(4) -0.017(3) 0.016(3) 0.011(3)
C5C 0.046(4) 0.033(3) 0.054(4) 0.000(3) 0.006(3) 0.017(3)
C6C 0.042(3) 0.030(3) 0.034(3) 0.009(2) 0.010(3) 0.013(3)
C1D 0.025(3) 0.022(3) 0.024(3) 0.008(2) 0.010(2) 0.008(2)
C2D 0.028(3) 0.037(3) 0.029(3) 0.011(2) 0.012(2) 0.005(2)
C3D 0.039(3) 0.049(4) 0.027(3) 0.011(3) 0.011(3) 0.013(3)
C4D 0.055(4) 0.035(3) 0.030(3) -0.002(3) 0.006(3) 0.014(3)
C5D 0.063(4) 0.027(3) 0.040(4) 0.007(3) 0.011(3) 0.002(3)
C6D 0.060(4) 0.031(3) 0.026(3) 0.009(2) 0.018(3) 0.006(3)
C1E 0.031(3) 0.022(3) 0.032(3) 0.014(2) 0.013(2) 0.000(2)
C2E 0.053(4) 0.034(3) 0.041(3) 0.015(3) 0.028(3) 0.015(3)
C3E 0.071(5) 0.059(4) 0.041(4) 0.025(3) 0.037(3) 0.013(4)
C4E 0.072(5) 0.051(4) 0.046(4) 0.031(3) 0.028(4) 0.008(3)
C5E 0.070(5) 0.052(4) 0.048(4) 0.033(3) 0.025(4) 0.020(3)
C6E 0.048(4) 0.041(3) 0.044(3) 0.025(3) 0.024(3) 0.016(3)
C1F 0.031(3) 0.020(2) 0.020(2) 0.010(2) 0.013(2) 0.007(2)
C2F 0.027(3) 0.030(3) 0.040(3) 0.010(2) 0.017(2) 0.011(2)
C3F 0.054(4) 0.041(3) 0.048(4) 0.013(3) 0.036(3) 0.017(3)
C4F 0.068(4) 0.040(3) 0.030(3) 0.012(3) 0.028(3) 0.019(3)
C5F 0.045(4) 0.040(3) 0.028(3) 0.007(3) 0.004(3) 0.009(3)
C6F 0.027(3) 0.039(3) 0.029(3) 0.014(2) 0.007(2) 0.012(2)
C1G 0.020(2) 0.026(3) 0.027(3) 0.015(2) 0.011(2) 0.008(2)
C2G 0.031(3) 0.030(3) 0.040(3) 0.018(2) 0.014(2) 0.012(2)
C3G 0.053(4) 0.046(4) 0.072(5) 0.043(4) 0.031(4) 0.028(3)
C4G 0.044(4) 0.092(5) 0.058(4) 0.060(4) 0.026(3) 0.034(4)
C5G 0.058(4) 0.071(5) 0.033(3) 0.031(3) 0.021(3) 0.028(4)
C6G 0.042(3) 0.042(3) 0.026(3) 0.015(3) 0.013(2) 0.018(3)
C1H 0.027(3) 0.023(2) 0.023(2) 0.011(2) 0.014(2) 0.009(2)
C2H 0.042(3) 0.031(3) 0.033(3) 0.016(2) 0.016(3) 0.018(2)
C3H 0.069(4) 0.035(3) 0.037(3) 0.008(3) 0.026(3) 0.027(3)
C4H 0.056(4) 0.039(3) 0.025(3) 0.004(3) 0.014(3) 0.005(3)
C5H 0.031(3) 0.055(4) 0.025(3) 0.015(3) 0.008(2) 0.009(3)
C6H 0.038(3) 0.032(3) 0.027(3) 0.012(2) 0.017(2) 0.013(2)
C1I 0.023(2) 0.023(2) 0.023(3) 0.011(2) 0.010(2) 0.010(2)
C2I 0.033(3) 0.036(3) 0.037(3) 0.018(3) 0.011(3) 0.005(2)
C3I 0.039(4) 0.068(5) 0.049(4) 0.038(4) 0.003(3) 0.016(3)
C4I 0.050(4) 0.066(4) 0.059(4) 0.048(4) 0.025(3) 0.033(3)
C5I 0.045(4) 0.039(3) 0.054(4) 0.033(3) 0.026(3) 0.019(3)
C6I 0.030(3) 0.026(3) 0.034(3) 0.015(2) 0.015(2) 0.009(2)
C1J 0.025(3) 0.029(3) 0.025(3) 0.016(2) 0.013(2) 0.009(2)
C2J 0.034(3) 0.043(3) 0.032(3) 0.023(3) 0.002(2) -0.003(3)
C3J 0.042(4) 0.073(5) 0.040(4) 0.035(3) 0.009(3) 0.009(3)
C4J 0.058(4) 0.074(5) 0.056(4) 0.053(4) 0.031(3) 0.035(4)
C5J 0.067(4) 0.040(4) 0.046(4) 0.025(3) 0.028(3) 0.010(3)
C6J 0.043(3) 0.030(3) 0.031(3) 0.012(2) 0.013(3) 0.001(2)
C1K 0.025(3) 0.024(3) 0.025(3) 0.011(2) 0.011(2) -0.002(2)
C2K 0.033(3) 0.038(3) 0.026(3) 0.010(2) 0.013(2) 0.005(2)
C3K 0.052(4) 0.043(4) 0.032(3) 0.006(3) 0.022(3) 0.003(3)
C4K 0.054(4) 0.050(4) 0.019(3) 0.002(3) 0.009(3) -0.013(3)
C5K 0.041(3) 0.047(4) 0.031(3) 0.019(3) -0.005(3) -0.008(3)
C6K 0.029(3) 0.036(3) 0.039(3) 0.019(3) 0.003(2) -0.002(2)
C1L 0.026(3) 0.023(3) 0.025(3) 0.011(2) 0.012(2) 0.009(2)
C2L 0.027(3) 0.036(3) 0.039(3) 0.020(3) 0.016(2) 0.013(2)
C3L 0.034(3) 0.045(4) 0.047(4) 0.021(3) 0.010(3) 0.015(3)
C4L 0.046(4) 0.048(4) 0.031(3) 0.016(3) 0.001(3) 0.011(3)
C5L 0.060(4) 0.057(4) 0.033(3) 0.025(3) 0.019(3) 0.015(3)
C6L 0.034(3) 0.038(3) 0.035(3) 0.020(3) 0.016(3) 0.011(2)
C1M 0.019(2) 0.026(3) 0.027(3) 0.011(2) 0.013(2) 0.012(2)
C2M 0.031(3) 0.035(3) 0.029(3) 0.011(2) 0.009(2) 0.016(2)
C3M 0.042(3) 0.028(3) 0.048(4) 0.016(3) 0.021(3) 0.017(3)
C4M 0.036(3) 0.031(3) 0.036(3) 0.002(3) 0.014(3) 0.002(2)
C5M 0.042(3) 0.038(3) 0.024(3) 0.008(3) 0.006(2) 0.003(3)
C6M 0.039(3) 0.030(3) 0.032(3) 0.015(2) 0.016(2) 0.009(2)
S1 0.0353(8) 0.0417(9) 0.0459(9) 0.0130(7) 0.0193(7) 0.0157(7)
O1 0.036(3) 0.095(4) 0.059(3) 0.017(3) 0.016(2) 0.015(2)
O2 0.096(4) 0.047(3) 0.091(4) 0.033(3) 0.063(3) 0.033(3)
O3 0.053(3) 0.056(3) 0.098(4) 0.021(3) 0.048(3) 0.030(2)
C13 0.077(6) 0.091(7) 0.064(5) 0.035(5) 0.014(5) 0.034(5)
F1 0.171(5) 0.146(5) 0.071(3) 0.047(3) 0.078(4) 0.071(4)
F2 0.190(6) 0.119(5) 0.134(5) 0.100(4) 0.082(4) 0.075(4)
F3 0.100(4) 0.173(6) 0.083(4) 0.050(4) -0.016(3) 0.030(4)
S2 0.0264(7) 0.0410(8) 0.0507(9) 0.0245(7) 0.0174(6) 0.0151(6)
O4 0.054(3) 0.064(3) 0.098(4) 0.035(3) 0.055(3) 0.027(2)
O5 0.048(3) 0.041(2) 0.091(3) 0.036(2) 0.031(2) 0.022(2)
O6 0.030(2) 0.062(3) 0.052(3) 0.027(2) 0.0119(19) 0.014(2)
C14 0.061(5) 0.048(4) 0.059(5) 0.025(4) 0.014(4) 0.020(4)
F4 0.066(3) 0.099(4) 0.076(3) 0.030(3) -0.021(2) 0.011(3)
F5 0.124(4) 0.060(3) 0.077(3) 0.045(2) 0.020(3) 0.026(3)
F6 0.144(5) 0.110(4) 0.077(3) 0.042(3) 0.072(3) 0.042(3)

loop_
_atom_type_symbol
_atom_type_description
_atom_type_scat_dispersion_real
_atom_type_scat_dispersion_imag
_atom_type_scat_source
C C 0.0033 0.0016 'International Tables Vol C Tables 4.2.6.8 and 6.1.1.4'
H H 0.0000 0.0000 'International Tables Vol C Tables 4.2.6.8 and 6.1.1.4'
O O 0.0106 0.0060 'International Tables Vol C Tables 4.2.6.8 and 6.1.1.4'
F F 0.0171 0.0103 'International Tables Vol C Tables 4.2.6.8 and 6.1.1.4'
P P 0.1023 0.0942 'International Tables Vol C Tables 4.2.6.8 and 6.1.1.4'
S S 0.1246 0.1234 'International Tables Vol C Tables 4.2.6.8 and 6.1.1.4'
Pt Pt -1.7033 8.3905 'International Tables Vol C Tables 4.2.6.8 and 6.1.1.4'

loop_
_geom_angle_atom_site_label_1
_geom_angle_atom_site_label_2
_geom_angle_atom_site_label_3
_geom_angle
C10 Pt1 P1 84.09(13)
C10 Pt1 P3 99.43(13)
P1 Pt1 P3 174.51(4)
C10 Pt1 P2 171.75(13)
P1 Pt1 P2 103.91(4)
P3 Pt1 P2 72.44(4)
C5 Pt2 P4 83.41(12)
C5 Pt2 P6 100.37(12)
P4 Pt2 P6 174.87(4)
C5 Pt2 P5 172.36(12)
P4 Pt2 P5 104.09(4)
P6 Pt2 P5 72.24(4)
C1 P1 C1B 107.9(2)
C1 P1 C1C 106.6(2)
C1B P1 C1C 104.6(2)
C1 P1 Pt1 103.19(15)
C1B P1 Pt1 117.11(17)
C1C P1 Pt1 116.77(15)
C1E P2 C1D 107.2(2)
C1E P2 C11 108.9(2)
C1D P2 C11 105.7(2)
C1E P2 Pt1 120.39(16)
C1D P2 Pt1 118.55(16)
C11 P2 Pt1 93.88(14)
C1F P3 C1G 109.1(2)
C1F P3 C11 106.7(2)
C1G P3 C11 106.9(2)
C1F P3 Pt1 116.31(16)
C1G P3 Pt1 120.95(16)
C11 P3 Pt1 94.37(15)
C6 P4 C1H 107.8(2)
C6 P4 C1I 107.7(2)
C1H P4 C1I 106.5(2)
C6 P4 Pt2 103.27(15)
C1H P4 Pt2 112.13(16)
C1I P4 Pt2 118.88(15)
C1J P5 C1K 109.7(2)
C1J P5 C12 106.9(2)
C1K P5 C12 110.4(2)
C1J P5 Pt2 119.34(16)
C1K P5 Pt2 114.61(15)
C12 P5 Pt2 94.33(15)
C1L P6 C1M 108.1(2)
C1L P6 C12 105.1(2)
C1M P6 C12 111.3(2)
C1L P6 Pt2 115.13(16)
C1M P6 Pt2 120.83(15)
C12 P6 Pt2 94.48(15)
C2 C1 C10A 121.2(4)
C2 C1 P1 125.3(4)
C10A C1 P1 113.5(3)
C3 C2 C1 120.7(4)
C2 C3 C3A 120.4(4)
C3 C3A C3A1 119.0(4)
C3 C3A C4 122.0(4)
C3A1 C3A C4 119.0(4)
C10A C3A1 C3A 120.4(4)
C10A C3A1 C5A1 121.1(4)
C3A C3A1 C5A1 118.5(4)
C5 C4 C3A 124.1(4)
C4 C5 C5A 117.0(4)
C4 C5 Pt2 124.1(3)
C5A C5 Pt2 118.8(3)
C6 C5A C5A1 117.9(4)
C6 C5A C5 121.2(4)
C5A1 C5A C5 120.9(4)
C5A C5A1 C8A 120.8(4)
C5A C5A1 C3A1 120.5(4)
C8A C5A1 C3A1 118.7(4)
C5A C6 C7 121.4(4)
C5A C6 P4 113.1(3)
C7 C6 P4 125.5(3)
C8 C7 C6 120.6(4)
C7 C8 C8A 120.7(4)
C8 C8A C5A1 118.5(4)
C8 C8A C9 122.7(4)
C5A1 C8A C9 118.8(4)
C10 C9 C8A 124.5(4)
C9 C10 C10A 116.3(4)
C9 C10 Pt1 126.0(3)
C10A C10 Pt1 117.7(3)
C1 C10A C3A1 118.2(4)
C1 C10A C10 121.2(4)
C3A1 C10A C10 120.6(4)
P2 C11 P3 96.5(2)
P6 C12 P5 95.9(2)
C6B C1B C2B 119.1(5)
C6B C1B P1 121.6(4)
C2B C1B P1 119.2(4)
C3B C2B C1B 120.5(6)
C2B C3B C4B 119.4(6)
C5B C4B C3B 120.3(6)
C4B C5B C6B 120.4(6)
C5B C6B C1B 120.1(6)
C2C C1C C6C 119.1(5)
C2C C1C P1 120.2(4)
C6C C1C P1 120.7(4)
C1C C2C C3C 120.6(6)
C4C C3C C2C 120.0(6)
C3C C4C C5C 120.6(6)
C4C C5C C6C 119.9(6)
C1C C6C C5C 119.9(6)
C6D C1D C2D 119.0(4)
C6D C1D P2 124.1(4)
C2D C1D P2 117.0(4)
C3D C2D C1D 121.3(5)
C2D C3D C4D 119.3(5)
C5D C4D C3D 119.9(5)
C4D C5D C6D 121.6(6)
C5D C6D C1D 119.0(5)
C2E C1E C6E 118.9(5)
C2E C1E P2 122.1(4)
C6E C1E P2 119.0(4)
C1E C2E C3E 119.6(6)
C4E C3E C2E 120.8(6)
C5E C4E C3E 120.7(6)
C4E C5E C6E 119.4(6)
C5E C6E C1E 120.5(6)
C2F C1F C6F 119.1(4)
C2F C1F P3 121.3(4)
C6F C1F P3 119.5(4)
C3F C2F C1F 119.7(5)
C4F C3F C2F 120.7(5)
C5F C4F C3F 120.5(5)
C4F C5F C6F 120.2(5)
C5F C6F C1F 119.8(5)
C2G C1G C6G 118.3(5)
C2G C1G P3 122.6(4)
C6G C1G P3 118.9(4)
C3G C2G C1G 120.9(5)
C2G C3G C4G 119.7(6)
C5G C4G C3G 120.9(5)
C4G C5G C6G 119.2(6)
C5G C6G C1G 120.9(5)
C2H C1H C6H 118.4(4)
C2H C1H P4 122.6(4)
C6H C1H P4 118.9(4)
C1H C2H C3H 120.3(5)
C4H C3H C2H 120.1(5)
C3H C4H C5H 120.6(5)
C6H C5H C4H 118.9(5)
C5H C6H C1H 121.7(5)
C2I C1I C6I 118.5(4)
C2I C1I P4 120.7(4)
C6I C1I P4 120.6(4)
C1I C2I C3I 120.0(5)
C4I C3I C2I 120.7(6)
C3I C4I C5I 120.4(5)
C4I C5I C6I 118.5(5)
C1I C6I C5I 121.9(5)
C2J C1J C6J 118.9(5)
C2J C1J P5 117.0(4)
C6J C1J P5 124.1(4)
C1J C2J C3J 121.3(5)
C4J C3J C2J 119.1(6)
C3J C4J C5J 121.3(5)
C4J C5J C6J 119.3(5)
C1J C6J C5J 120.1(5)
C6K C1K C2K 118.4(5)
C6K C1K P5 121.0(4)
C2K C1K P5 119.4(4)
C3K C2K C1K 121.0(5)
C2K C3K C4K 119.4(6)
C5K C4K C3K 120.4(5)
C4K C5K C6K 119.7(6)
C1K C6K C5K 121.2(6)
C6L C1L C2L 120.3(5)
C6L C1L P6 119.5(4)
C2L C1L P6 119.9(4)
C3L C2L C1L 119.3(5)
C4L C3L C2L 120.3(5)
C3L C4L C5L 120.3(5)
C6L C5L C4L 120.4(5)
C5L C6L C1L 119.4(5)
C2M C1M C6M 119.2(4)
C2M C1M P6 121.9(4)
C6M C1M P6 118.5(4)
C3M C2M C1M 120.5(5)
C4M C3M C2M 119.7(5)
C3M C4M C5M 120.6(5)
C6M C5M C4M 119.7(5)
C5M C6M C1M 120.2(5)
O3 S1 O2 114.2(3)
O3 S1 O1 115.5(3)
O2 S1 O1 114.4(3)
O3 S1 C13 103.8(4)
O2 S1 C13 103.7(4)
O1 S1 C13 103.0(4)
F2 C13 F1 105.6(8)
F2 C13 F3 106.9(7)
F1 C13 F3 105.0(7)
F2 C13 S1 114.3(6)
F1 C13 S1 112.8(6)
F3 C13 S1 111.6(7)
O4 S2 O6 114.7(3)
O4 S2 O5 114.3(3)
O6 S2 O5 116.3(2)
O4 S2 C14 103.8(3)
O6 S2 C14 102.5(3)
O5 S2 C14 102.7(3)
F6 C14 F5 107.4(6)
F6 C14 F4 106.5(6)
F5 C14 F4 106.4(6)
F6 C14 S2 112.6(5)
F5 C14 S2 112.6(5)
F4 C14 S2 110.9(5)

loop_
_geom_bond_atom_site_label_1
_geom_bond_atom_site_label_2
_geom_bond_distance
Pt1 C10 2.052(4)
Pt1 P1 2.2848(12)
Pt1 P3 2.3096(12)
Pt1 P2 2.3262(12)
Pt2 C5 2.055(4)
Pt2 P4 2.2857(12)
Pt2 P6 2.3169(12)
Pt2 P5 2.3209(12)
P1 C1 1.795(5)
P1 C1B 1.818(5)
P1 C1C 1.821(5)
P2 C1E 1.801(5)
P2 C1D 1.810(5)
P2 C11 1.835(5)
P3 C1F 1.805(5)
P3 C1G 1.806(5)
P3 C11 1.838(4)
P4 C6 1.812(4)
P4 C1H 1.816(5)
P4 C1I 1.819(5)
P5 C1J 1.804(5)
P5 C1K 1.811(5)
P5 C12 1.841(5)
P6 C1L 1.807(5)
P6 C1M 1.817(5)
P6 C12 1.841(5)
C1 C2 1.384(6)
C1 C10A 1.406(6)
C2 C3 1.384(6)
C3 C3A 1.403(6)
C3A C3A1 1.423(6)
C3A C4 1.437(6)
C3A1 C10A 1.416(6)
C3A1 C5A1 1.424(6)
C4 C5 1.355(6)
C5 C5A 1.455(6)
C5A C6 1.397(6)
C5A C5A1 1.422(6)
C5A1 C8A 1.423(6)
C6 C7 1.398(6)
C7 C8 1.374(6)
C8 C8A 1.411(6)
C8A C9 1.434(6)
C9 C10 1.372(6)
C10 C10A 1.470(6)
C1B C6B 1.381(7)
C1B C2B 1.396(7)
C2B C3B 1.371(8)
C3B C4B 1.388(9)
C4B C5B 1.362(9)
C5B C6B 1.375(8)
C1C C2C 1.377(7)
C1C C6C 1.388(7)
C2C C3C 1.384(8)
C3C C4C 1.361(9)
C4C C5C 1.370(9)
C5C C6C 1.390(7)
C1D C6D 1.389(7)
C1D C2D 1.390(7)
C2D C3D 1.370(7)
C3D C4D 1.378(8)
C4D C5D 1.368(8)
C5D C6D 1.375(7)
C1E C2E 1.385(7)
C1E C6E 1.397(7)
C2E C3E 1.386(7)
C3E C4E 1.368(9)
C4E C5E 1.362(8)
C5E C6E 1.393(7)
C1F C2F 1.390(6)
C1F C6F 1.405(6)
C2F C3F 1.376(7)
C3F C4F 1.368(8)
C4F C5F 1.367(8)
C5F C6F 1.378(7)
C1G C2G 1.381(6)
C1G C6G 1.404(6)
C2G C3G 1.377(7)
C3G C4G 1.381(8)
C4G C5G 1.372(8)
C5G C6G 1.378(7)
C1H C2H 1.376(6)
C1H C6H 1.385(6)
C2H C3H 1.393(7)
C3H C4H 1.363(8)
C4H C5H 1.378(8)
C5H C6H 1.377(7)
C1I C2I 1.378(6)
C1I C6I 1.382(6)
C2I C3I 1.385(7)
C3I C4I 1.365(8)
C4I C5I 1.379(8)
C5I C6I 1.383(7)
C1J C2J 1.366(6)
C1J C6J 1.381(7)
C2J C3J 1.387(7)
C3J C4J 1.351(8)
C4J C5J 1.373(8)
C5J C6J 1.390(7)
C1K C6K 1.378(7)
C1K C2K 1.398(7)
C2K C3K 1.381(7)
C3K C4K 1.386(8)
C4K C5K 1.379(9)
C5K C6K 1.385(7)
C1L C6L 1.383(6)
C1L C2L 1.395(6)
C2L C3L 1.380(7)
C3L C4L 1.371(8)
C4L C5L 1.378(8)
C5L C6L 1.377(7)
C1M C2M 1.382(6)
C1M C6M 1.396(6)
C2M C3M 1.381(7)
C3M C4M 1.374(7)
C4M C5M 1.384(8)
C5M C6M 1.374(7)
S1 O3 1.428(4)
S1 O2 1.428(4)
S1 O1 1.432(4)
S1 C13 1.769(8)
C13 F2 1.311(9)
C13 F1 1.335(9)
C13 F3 1.348(9)
S2 O4 1.426(4)
S2 O6 1.428(4)
S2 O5 1.431(4)
S2 C14 1.793(7)
C14 F6 1.312(8)
C14 F5 1.328(7)
C14 F4 1.341(7)
